data_4026047
loop_
_publ_author_name
'Kevin S. Eccles'
'Rebecca E. Deasy'
'L\'aszl\'o F\'abi\'an'
'Anita R. Maguire'
'Simon E. Lawrence'

_publ_contact_author_address
;Department of Chemistry 
Analytical and Biological Chemistry Research Facility
University College Cork
Cork
Ireland
;
_publ_contact_author_email s.lawrence@ucc.ie
_publ_contact_author_fax +353(21)4274097
_publ_contact_author_name 'Simon E. Lawrence'
_publ_contact_author_phone +353(21)4903143
_publ_section_title
;
 The Use of Co-crystals for the Determination of Absolute Stereochemistry:
 An Alternative to Salt Formation
;
_journal_name_full 'Journal of Organic Chemistry'
_journal_page_first 1159
_journal_page_last 1162
_journal_paper_doi 10.1021/jo102148p
_journal_volume 76
_journal_year 2011
_chemical_formula_moiety 'C11 H14 O2, C6 H6 N2 O'
_chemical_formula_sum 'C17 H20 N2 O3'
_chemical_formula_weight 300.35
_chemical_melting_point 358(1)
_space_group_crystal_system triclinic
_space_group_IT_number 2
_space_group_name_Hall '-P 1'
_space_group_name_H-M_alt 'P -1'
_symmetry_space_group_name_Hall '-P 1'
_symmetry_space_group_name_H-M 'P -1'
_atom_sites_solution_hydrogens geom
_atom_sites_solution_primary direct
_atom_sites_solution_secondary difmap
_audit_creation_method 'APEX2 v2010.1-2'
_cell_angle_alpha 102.007(3)
_cell_angle_beta 103.616(4)
_cell_angle_gamma 92.047(4)
_cell_formula_units_Z 4
_cell_length_a 9.6495(16)
_cell_length_b 12.915(2)
_cell_length_c 13.390(2)
_cell_measurement_reflns_used 9927
_cell_measurement_temperature 100.(2)
_cell_measurement_theta_max 28.2077
_cell_measurement_theta_min 2.5212
_cell_volume 1580.0(4)
_computing_cell_refinement 'SAINT V7.68A (Bruker AXS, 2009)'
_computing_data_collection 'Bruker Instrument Service v2010, 1, 0, 0'
_computing_data_reduction 'SAINT V7.68A (Bruker AXS, 2009)'
_computing_molecular_graphics 'Mercury 2.3 (Macrae et al, 2008)'
_computing_structure_refinement 'SHELXL-97 (Sheldrick, 2008)'
_computing_structure_solution 'SHELXS-97 (Sheldrick, 2008)'
_diffrn_ambient_temperature 100.(2)
_diffrn_detector_area_resol_mean 8.3333
_diffrn_measured_fraction_theta_full 0.997
_diffrn_measured_fraction_theta_max 0.997
_diffrn_measurement_device_type 'Bruker APEX DUO'
_diffrn_measurement_method '\w and \f scans'
_diffrn_radiation_monochromator graphite
_diffrn_radiation_source 'fine-focus sealed tube'
_diffrn_radiation_type MoK\a
_diffrn_radiation_wavelength 0.71073
_diffrn_reflns_av_R_equivalents 0.0647
_diffrn_reflns_av_sigmaI/netI 0.0460
_diffrn_reflns_limit_h_max 12
_diffrn_reflns_limit_h_min -12
_diffrn_reflns_limit_k_max 17
_diffrn_reflns_limit_k_min -17
_diffrn_reflns_limit_l_max 17
_diffrn_reflns_limit_l_min -17
_diffrn_reflns_number 43120
_diffrn_reflns_theta_full 28.28
_diffrn_reflns_theta_max 28.28
_diffrn_reflns_theta_min 1.61
_exptl_absorpt_coefficient_mu 0.087
_exptl_absorpt_correction_T_max 0.99
_exptl_absorpt_correction_T_min 0.87
_exptl_absorpt_correction_type multi-scan
_exptl_absorpt_process_details 'SADABS V2008/1 (Bruker AXS)'
_exptl_crystal_colour 'clear colourless'
_exptl_crystal_density_diffrn 1.263
_exptl_crystal_description Block
_exptl_crystal_F_000 640
_exptl_crystal_size_max 0.51
_exptl_crystal_size_mid 0.24
_exptl_crystal_size_min 0.15
_refine_diff_density_max 0.328
_refine_diff_density_min -0.227
_refine_ls_extinction_method none
_refine_ls_goodness_of_fit_ref 1.053
_refine_ls_hydrogen_treatment mixed
_refine_ls_matrix_type full
_refine_ls_number_parameters 419
_refine_ls_number_reflns 7818
_refine_ls_number_restraints 0
_refine_ls_restrained_S_all 1.053
_refine_ls_R_factor_all 0.0570
_refine_ls_R_factor_gt 0.0402
_refine_ls_shift/su_max 0.001
_refine_ls_shift/su_mean 0.000
_refine_ls_structure_factor_coef Fsqd
_refine_ls_weighting_details 'calc w=1/[\s^2^(Fo^2^)+(0.0538P)^2^+0.0000P] where P=(Fo^2^+2Fc^2^)/3'
_refine_ls_weighting_scheme calc
_refine_ls_wR_factor_gt 0.1009
_refine_ls_wR_factor_ref 0.1070
_reflns_number_gt 5778
_reflns_number_total 7818
_reflns_threshold_expression >2sigma(I)
_cod_data_source_file jo102148p_si_005.cif
_cod_data_source_block Compound_2b_Racemic
_cod_database_code 4026047

loop_
_space_group_symop_operation_xyz
'x, y, z'
'-x, -y, -z'

loop_
_atom_site_type_symbol
_atom_site_label
_atom_site_fract_x
_atom_site_fract_y
_atom_site_fract_z
_atom_site_U_iso_or_equiv
_atom_site_adp_type
_atom_site_calc_flag
_atom_site_refinement_flags
_atom_site_occupancy
O O5 0.09980(10) 1.05369(6) 0.26095(7) 0.0268(2) Uani d . 1
H H5 0.0799 1.1017 0.2275 0.04 Uiso calc R 1
O O6 -0.02741(11) 0.95237(7) 0.11026(7) 0.0333(2) Uani d . 1
O O43 0.61128(10) 0.64099(7) 0.90985(8) 0.0309(2) Uani d . 1
O O34 0.92066(9) 0.56458(6) 0.08653(6) 0.02043(19) Uani d . 1
O O18 0.55763(9) 0.25678(6) 0.85871(7) 0.0262(2) Uani d . 1
O O19 0.34546(9) 0.16207(6) 0.79500(7) 0.0249(2) Uani d . 1
H H19 0.3941 0.113 0.8122 0.037 Uiso calc R 1
N N39 0.47805(11) 0.99709(8) 0.85010(8) 0.0224(2) Uani d . 1
N N44 0.80677(11) 0.74634(8) 1.01244(8) 0.0193(2) Uani d . 1
N N30 1.02810(11) 0.21376(8) 0.17266(8) 0.0187(2) Uani d . 1
N N35 0.73651(11) 0.45808(8) -0.03055(8) 0.0222(2) Uani d . 1
C C10 0.06658(14) 0.66882(10) 0.54723(11) 0.0293(3) Uani d . 1
H H10 0.0476 0.6202 0.5877 0.035 Uiso calc R 1
C C11 0.05267(14) 0.63477(10) 0.44052(11) 0.0267(3) Uani d . 1
H H11 0.0246 0.5622 0.4071 0.032 Uiso calc R 1
C C12 0.07969(13) 0.70649(9) 0.38170(10) 0.0225(3) Uani d . 1
H H12 0.0688 0.6824 0.308 0.027 Uiso calc R 1
C C7 0.12267(12) 0.81352(9) 0.42904(9) 0.0184(2) Uani d . 1
C C3 0.15644(13) 0.89060(9) 0.36453(9) 0.0195(2) Uani d . 1
H H3 0.1439 0.9636 0.4025 0.023 Uiso calc R 1
C C2 0.05329(14) 0.86955(9) 0.25486(9) 0.0218(3) Uani d . 1
H H2A 0.0855 0.81 0.2086 0.026 Uiso calc R 1
H H2B -0.0427 0.8461 0.2609 0.026 Uiso calc R 1
C C1 0.03896(13) 0.96226(9) 0.20186(9) 0.0193(2) Uani d . 1
C C4 0.31313(14) 0.88937(12) 0.35817(11) 0.0311(3) Uani d . 1
H H4A 0.376 0.9034 0.4295 0.047 Uiso calc R 1
H H4B 0.3353 0.9443 0.3223 0.047 Uiso calc R 1
H H4C 0.3282 0.8196 0.3187 0.047 Uiso calc R 1
C C9 0.10857(15) 0.77474(11) 0.59490(10) 0.0279(3) Uani d . 1
H H9 0.1176 0.798 0.6685 0.034 Uiso calc R 1
C C8 0.13801(13) 0.84835(9) 0.53785(10) 0.0221(3) Uani d . 1
C C13 0.18646(16) 0.96251(10) 0.59471(10) 0.0295(3) Uani d . 1
H H13A 0.2834 0.9804 0.589 0.044 Uiso calc R 1
H H13B 0.1863 0.9715 0.6692 0.044 Uiso calc R 1
H H13C 0.121 1.0096 0.5628 0.044 Uiso calc R 1
C C40 0.62066(13) 1.00020(9) 0.88080(9) 0.0205(3) Uani d . 1
H H40 0.6758 1.0625 0.8803 0.025 Uiso calc R 1
C C41 0.69223(13) 0.91705(9) 0.91330(9) 0.0188(2) Uani d . 1
H H41 0.7938 0.9229 0.9355 0.023 Uiso calc R 1
C C36 0.61247(13) 0.82519(9) 0.91275(9) 0.0180(2) Uani d . 1
C C42 0.67847(13) 0.72949(9) 0.94562(9) 0.0184(2) Uani d . 1
C C38 0.40217(14) 0.90841(10) 0.85074(11) 0.0276(3) Uani d . 1
H H38 0.3007 0.9056 0.8304 0.033 Uiso calc R 1
C C37 0.46443(14) 0.82063(10) 0.87958(10) 0.0259(3) Uani d . 1
H H37 0.4068 0.7584 0.8767 0.031 Uiso calc R 1
C C31 1.08061(14) 0.31476(9) 0.21687(9) 0.0214(3) Uani d . 1
H H31 1.1573 0.3287 0.2785 0.026 Uiso calc R 1
C C32 1.02739(13) 0.39965(9) 0.17612(9) 0.0197(2) Uani d . 1
H H32 1.0678 0.4702 0.209 0.024 Uiso calc R 1
C C27 0.91440(12) 0.38053(9) 0.08669(9) 0.0161(2) Uani d . 1
C C33 0.85636(12) 0.47539(9) 0.04597(9) 0.0169(2) Uani d . 1
C C29 0.92087(13) 0.19554(9) 0.08500(9) 0.0188(2) Uani d . 1
H H29 0.8845 0.1241 0.0522 0.023 Uiso calc R 1
C C28 0.86071(13) 0.27597(9) 0.04002(9) 0.0187(2) Uani d . 1
H H28 0.7841 0.2599 -0.0217 0.022 Uiso calc R 1
C C14 0.42869(13) 0.25141(9) 0.82047(9) 0.0191(2) Uani d . 1
C C15 0.34856(14) 0.34634(9) 0.80079(10) 0.0227(3) Uani d . 1
H H15A 0.3484 0.393 0.8695 0.027 Uiso calc R 1
H H15B 0.2478 0.3214 0.7635 0.027 Uiso calc R 1
C C16 0.41093(13) 0.41162(9) 0.73613(10) 0.0215(3) Uani d . 1
H H16 0.511 0.4389 0.7765 0.026 Uiso calc R 1
C C20 0.41749(13) 0.34872(9) 0.62773(9) 0.0205(3) Uani d . 1
C C21 0.52680(13) 0.37650(10) 0.58226(10) 0.0240(3) Uani d . 1
C C22 0.53203(16) 0.31884(11) 0.48328(11) 0.0316(3) Uani d . 1
H H22 0.6069 0.3366 0.4531 0.038 Uiso calc R 1
C C23 0.42954(17) 0.23570(12) 0.42806(11) 0.0358(3) Uani d . 1
H H23 0.4341 0.197 0.3605 0.043 Uiso calc R 1
C C17 0.32415(15) 0.50833(10) 0.72604(11) 0.0276(3) Uani d . 1
H H17A 0.3646 0.5515 0.6859 0.041 Uiso calc R 1
H H17B 0.3283 0.5512 0.7965 0.041 Uiso calc R 1
H H17C 0.2243 0.4838 0.6894 0.041 Uiso calc R 1
C C25 0.31574(14) 0.26541(10) 0.57111(10) 0.0275(3) Uani d . 1
H H25 0.2412 0.2464 0.6011 0.033 Uiso calc R 1
C C24 0.32059(16) 0.20953(11) 0.47208(11) 0.0339(3) Uani d . 1
H H24 0.2493 0.1533 0.4344 0.041 Uiso calc R 1
C C26 0.63962(15) 0.46685(11) 0.63940(12) 0.0353(3) Uani d . 1
H H26A 0.5933 0.5305 0.6632 0.053 Uiso calc R 1
H H26B 0.6969 0.4815 0.5916 0.053 Uiso calc R 1
H H26C 0.7019 0.4472 0.7005 0.053 Uiso calc R 1
H H44A 0.8496(16) 0.8116(13) 1.0414(11) 0.033(4) Uiso d . 1
H H44B 0.8491(16) 0.6875(12) 1.0366(12) 0.038(4) Uiso d . 1
H H35A 0.6885(15) 0.3928(12) -0.0578(11) 0.031(4) Uiso d . 1
H H36B 0.6986(16) 0.5163(13) -0.0518(12) 0.039(4) Uiso d . 1

loop_
_atom_site_aniso_label
_atom_site_aniso_U_11
_atom_site_aniso_U_22
_atom_site_aniso_U_33
_atom_site_aniso_U_12
_atom_site_aniso_U_13
_atom_site_aniso_U_23
O5 0.0394(6) 0.0139(4) 0.0210(4) -0.0020(4) -0.0058(4) 0.0065(3)
O6 0.0506(6) 0.0191(5) 0.0213(5) -0.0060(4) -0.0095(4) 0.0075(4)
O43 0.0255(5) 0.0157(4) 0.0444(6) -0.0015(4) -0.0071(4) 0.0093(4)
O34 0.0213(4) 0.0129(4) 0.0251(4) 0.0004(3) 0.0017(4) 0.0046(3)
O18 0.0241(5) 0.0187(4) 0.0308(5) 0.0009(4) -0.0025(4) 0.0050(4)
O19 0.0213(5) 0.0167(4) 0.0349(5) 0.0034(3) 0.0017(4) 0.0073(4)
N39 0.0240(6) 0.0177(5) 0.0251(5) 0.0028(4) 0.0030(4) 0.0077(4)
N44 0.0228(5) 0.0128(5) 0.0207(5) 0.0007(4) 0.0009(4) 0.0052(4)
N30 0.0211(5) 0.0163(5) 0.0195(5) 0.0014(4) 0.0045(4) 0.0066(4)
N35 0.0231(6) 0.0129(5) 0.0272(6) 0.0015(4) -0.0020(4) 0.0058(4)
C10 0.0303(7) 0.0266(7) 0.0371(8) 0.0009(6) 0.0100(6) 0.0190(6)
C11 0.0262(7) 0.0170(6) 0.0368(8) 0.0002(5) 0.0055(6) 0.0091(5)
C12 0.0239(6) 0.0185(6) 0.0243(6) 0.0029(5) 0.0034(5) 0.0058(5)
C7 0.0172(6) 0.0168(5) 0.0217(6) 0.0022(5) 0.0022(5) 0.0084(5)
C3 0.0241(6) 0.0159(5) 0.0177(6) 0.0011(5) 0.0020(5) 0.0059(5)
C2 0.0297(7) 0.0147(5) 0.0194(6) 0.0009(5) 0.0020(5) 0.0051(5)
C1 0.0222(6) 0.0160(5) 0.0183(6) 0.0011(5) 0.0023(5) 0.0038(5)
C4 0.0271(7) 0.0388(8) 0.0339(7) 0.0032(6) 0.0078(6) 0.0219(6)
C9 0.0336(8) 0.0296(7) 0.0229(6) 0.0016(6) 0.0076(6) 0.0105(6)
C8 0.0232(6) 0.0209(6) 0.0222(6) 0.0009(5) 0.0034(5) 0.0074(5)
C13 0.0426(8) 0.0247(7) 0.0194(6) -0.0011(6) 0.0047(6) 0.0053(5)
C40 0.0251(6) 0.0146(5) 0.0204(6) -0.0004(5) 0.0027(5) 0.0046(5)
C41 0.0194(6) 0.0175(6) 0.0184(6) 0.0016(5) 0.0021(5) 0.0046(5)
C36 0.0221(6) 0.0154(5) 0.0162(6) 0.0026(5) 0.0034(5) 0.0043(5)
C42 0.0215(6) 0.0138(5) 0.0207(6) 0.0020(5) 0.0052(5) 0.0052(5)
C38 0.0193(6) 0.0246(6) 0.0389(8) 0.0016(5) 0.0018(6) 0.0134(6)
C37 0.0220(7) 0.0197(6) 0.0366(7) -0.0001(5) 0.0033(5) 0.0124(6)
C31 0.0251(6) 0.0182(6) 0.0183(6) 0.0004(5) 0.0009(5) 0.0040(5)
C32 0.0226(6) 0.0142(5) 0.0208(6) -0.0003(5) 0.0029(5) 0.0035(5)
C27 0.0167(6) 0.0143(5) 0.0188(6) 0.0021(4) 0.0058(5) 0.0053(4)
C33 0.0188(6) 0.0137(5) 0.0190(6) 0.0029(4) 0.0054(5) 0.0045(4)
C29 0.0197(6) 0.0134(5) 0.0231(6) 0.0002(4) 0.0040(5) 0.0050(5)
C28 0.0176(6) 0.0158(5) 0.0207(6) 0.0010(5) 0.0008(5) 0.0047(5)
C14 0.0248(6) 0.0166(6) 0.0151(5) 0.0039(5) 0.0038(5) 0.0028(5)
C15 0.0262(7) 0.0177(6) 0.0247(6) 0.0068(5) 0.0063(5) 0.0048(5)
C16 0.0215(6) 0.0158(5) 0.0255(6) 0.0017(5) 0.0019(5) 0.0052(5)
C20 0.0208(6) 0.0181(6) 0.0221(6) 0.0038(5) 0.0007(5) 0.0085(5)
C21 0.0221(6) 0.0226(6) 0.0272(7) 0.0036(5) 0.0029(5) 0.0087(5)
C22 0.0372(8) 0.0315(7) 0.0306(7) 0.0071(6) 0.0120(6) 0.0126(6)
C23 0.0510(10) 0.0340(8) 0.0202(7) 0.0093(7) 0.0044(6) 0.0054(6)
C17 0.0304(7) 0.0182(6) 0.0340(7) 0.0061(5) 0.0051(6) 0.0085(5)
C25 0.0254(7) 0.0254(6) 0.0296(7) -0.0006(5) 0.0017(6) 0.0079(6)
C24 0.0366(8) 0.0280(7) 0.0282(7) -0.0039(6) -0.0059(6) 0.0037(6)
C26 0.0277(8) 0.0294(7) 0.0483(9) -0.0029(6) 0.0113(7) 0.0066(7)

loop_
_atom_type_symbol
_atom_type_description
_atom_type_scat_dispersion_real
_atom_type_scat_dispersion_imag
_atom_type_scat_source
C C 0.0033 0.0016 'International Tables Vol C Tables 4.2.6.8 and 6.1.1.4'
H H 0.0000 0.0000 'International Tables Vol C Tables 4.2.6.8 and 6.1.1.4'
N N 0.0061 0.0033 'International Tables Vol C Tables 4.2.6.8 and 6.1.1.4'
O O 0.0106 0.0060 'International Tables Vol C Tables 4.2.6.8 and 6.1.1.4'

loop_
_geom_angle_atom_site_label_1
_geom_angle_atom_site_label_2
_geom_angle_atom_site_label_3
_geom_angle
C1 O5 H5 109.5
C14 O19 H19 109.5
C40 N39 C38 117.49(10)
C42 N44 H44A 122.0(10)
C42 N44 H44B 118.6(9)
H44A N44 H44B 118.9(13)
C31 N30 C29 117.90(10)
C33 N35 H35A 122.7(9)
C33 N35 H36B 117.2(9)
H35A N35 H36B 119.9(13)
C11 C10 C9 119.30(12)
C11 C10 H10 120.4
C9 C10 H10 120.4
C10 C11 C12 120.04(12)
C10 C11 H11 120.0
C12 C11 H11 120.0
C11 C12 C7 121.16(12)
C11 C12 H12 119.4
C7 C12 H12 119.4
C12 C7 C8 118.97(11)
C12 C7 C3 120.72(11)
C8 C7 C3 120.29(10)
C7 C3 C2 112.14(10)
C7 C3 C4 110.73(10)
C2 C3 C4 111.67(10)
C7 C3 H3 107.3
C2 C3 H3 107.3
C4 C3 H3 107.3
C1 C2 C3 115.83(10)
C1 C2 H2A 108.3
C3 C2 H2A 108.3
C1 C2 H2B 108.3
C3 C2 H2B 108.3
H2A C2 H2B 107.4
O6 C1 O5 122.48(10)
O6 C1 C2 121.88(10)
O5 C1 C2 115.63(10)
C3 C4 H4A 109.5
C3 C4 H4B 109.5
H4A C4 H4B 109.5
C3 C4 H4C 109.5
H4A C4 H4C 109.5
H4B C4 H4C 109.5
C10 C9 C8 121.86(12)
C10 C9 H9 119.1
C8 C9 H9 119.1
C9 C8 C7 118.66(11)
C9 C8 C13 119.44(11)
C7 C8 C13 121.90(11)
C8 C13 H13A 109.5
C8 C13 H13B 109.5
H13A C13 H13B 109.5
C8 C13 H13C 109.5
H13A C13 H13C 109.5
H13B C13 H13C 109.5
N39 C40 C41 123.29(11)
N39 C40 H40 118.4
C41 C40 H40 118.4
C40 C41 C36 118.69(11)
C40 C41 H41 120.7
C36 C41 H41 120.7
C37 C36 C41 118.44(11)
C37 C36 C42 118.16(11)
C41 C36 C42 123.40(11)
O43 C42 N44 123.86(10)
O43 C42 C36 119.07(11)
N44 C42 C36 117.06(10)
N39 C38 C37 123.22(12)
N39 C38 H38 118.4
C37 C38 H38 118.4
C38 C37 C36 118.84(12)
C38 C37 H37 120.6
C36 C37 H37 120.6
N30 C31 C32 122.57(11)
N30 C31 H31 118.7
C32 C31 H31 118.7
C31 C32 C27 119.29(11)
C31 C32 H32 120.4
C27 C32 H32 120.4
C32 C27 C28 118.32(10)
C32 C27 C33 117.87(10)
C28 C27 C33 123.81(10)
O34 C33 N35 123.56(10)
O34 C33 C27 118.88(10)
N35 C33 C27 117.54(10)
N30 C29 C28 123.07(11)
N30 C29 H29 118.5
C28 C29 H29 118.5
C29 C28 C27 118.83(11)
C29 C28 H28 120.6
C27 C28 H28 120.6
O18 C14 O19 122.98(10)
O18 C14 C15 123.61(11)
O19 C14 C15 113.38(10)
C14 C15 C16 114.06(10)
C14 C15 H15A 108.7
C16 C15 H15A 108.7
C14 C15 H15B 108.7
C16 C15 H15B 108.7
H15A C15 H15B 107.6
C20 C16 C15 114.11(10)
C20 C16 C17 110.65(10)
C15 C16 C17 108.88(10)
C20 C16 H16 107.7
C15 C16 H16 107.7
C17 C16 H16 107.7
C25 C20 C21 118.72(12)
C25 C20 C16 121.55(11)
C21 C20 C16 119.72(11)
C22 C21 C20 119.41(12)
C22 C21 C26 119.37(12)
C20 C21 C26 121.22(12)
C23 C22 C21 120.99(13)
C23 C22 H22 119.5
C21 C22 H22 119.5
C24 C23 C22 119.58(13)
C24 C23 H23 120.2
C22 C23 H23 120.2
C16 C17 H17A 109.5
C16 C17 H17B 109.5
H17A C17 H17B 109.5
C16 C17 H17C 109.5
H17A C17 H17C 109.5
H17B C17 H17C 109.5
C24 C25 C20 121.46(13)
C24 C25 H25 119.3
C20 C25 H25 119.3
C25 C24 C23 119.83(13)
C25 C24 H24 120.1
C23 C24 H24 120.1
C21 C26 H26A 109.5
C21 C26 H26B 109.5
H26A C26 H26B 109.5
C21 C26 H26C 109.5
H26A C26 H26C 109.5
H26B C26 H26C 109.5

loop_
_geom_bond_atom_site_label_1
_geom_bond_atom_site_label_2
_geom_bond_distance
O5 C1 1.3069(14)
O5 H5 0.84
O6 C1 1.2206(14)
O43 C42 1.2366(14)
O34 C33 1.2396(13)
O18 C14 1.2223(14)
O19 C14 1.3166(14)
O19 H19 0.84
N39 C40 1.3369(16)
N39 C38 1.3397(16)
N44 C42 1.3263(15)
N44 H44A 0.891(16)
N44 H44B 0.954(16)
N30 C31 1.3412(15)
N30 C29 1.3416(15)
N35 C33 1.3287(15)
N35 H35A 0.907(15)
N35 H36B 0.916(16)
C10 C11 1.3773(19)
C10 C9 1.3850(19)
C10 H10 0.95
C11 C12 1.3889(17)
C11 H11 0.95
C12 C7 1.3982(16)
C12 H12 0.95
C7 C8 1.4029(17)
C7 C3 1.5200(16)
C3 C2 1.5322(16)
C3 C4 1.5348(18)
C3 H3 1.0
C2 C1 1.5085(16)
C2 H2A 0.99
C2 H2B 0.99
C4 H4A 0.98
C4 H4B 0.98
C4 H4C 0.98
C9 C8 1.3974(17)
C9 H9 0.95
C8 C13 1.5127(17)
C13 H13A 0.98
C13 H13B 0.98
C13 H13C 0.98
C40 C41 1.3876(16)
C40 H40 0.95
C41 C36 1.3887(16)
C41 H41 0.95
C36 C37 1.3877(17)
C36 C42 1.5090(15)
C38 C37 1.3846(17)
C38 H38 0.95
C37 H37 0.95
C31 C32 1.3859(16)
C31 H31 0.95
C32 C27 1.3880(16)
C32 H32 0.95
C27 C28 1.3889(16)
C27 C33 1.5149(15)
C29 C28 1.3847(16)
C29 H29 0.95
C28 H28 0.95
C14 C15 1.5089(16)
C15 C16 1.5282(17)
C15 H15A 0.99
C15 H15B 0.99
C16 C20 1.5255(17)
C16 C17 1.5399(16)
C16 H16 1.0
C20 C25 1.3897(17)
C20 C21 1.4064(18)
C21 C22 1.3919(19)
C21 C26 1.5092(18)
C22 C23 1.388(2)
C22 H22 0.95
C23 C24 1.384(2)
C23 H23 0.95
C17 H17A 0.98
C17 H17B 0.98
C17 H17C 0.98
C25 C24 1.3838(19)
C25 H25 0.95
C24 H24 0.95
C26 H26A 0.98
C26 H26B 0.98
C26 H26C 0.98

loop_
_geom_hbond_atom_site_label_D
_geom_hbond_atom_site_label_H
_geom_hbond_atom_site_label_A
_geom_hbond_site_symmetry_A
_geom_hbond_distance_DH
_geom_hbond_distance_HA
_geom_hbond_distance_DA
_geom_hbond_angle_DHA
O5 H5 N30 1_465 0.84 1.79 2.6238(13) 171.4
O19 H19 N39 1_545 0.84 1.83 2.6694(13) 172.5
N44 H44A O6 1_656 0.891(16) 2.049(16) 2.9351(14) 172.6(14)
N44 H44B O34 1_556 0.954(16) 1.936(16) 2.8882(13) 175.6(13)
N35 H35A O18 1_554 0.907(15) 2.072(16) 2.9677(14) 169.4(13)
N35 H36B O43 1_554 0.916(16) 1.951(16) 2.8656(14) 176.4(14)

loop_
_geom_torsion_atom_site_label_1
_geom_torsion_atom_site_label_2
_geom_torsion_atom_site_label_3
_geom_torsion_atom_site_label_4
_geom_torsion
C9 C10 C11 C12 -0.4(2)
C10 C11 C12 C7 0.69(19)
C11 C12 C7 C8 -0.21(18)
C11 C12 C7 C3 178.08(11)
C12 C7 C3 C2 38.85(15)
C8 C7 C3 C2 -142.89(11)
C12 C7 C3 C4 -86.61(14)
C8 C7 C3 C4 91.65(13)
C7 C3 C2 C1 157.24(10)
C4 C3 C2 C1 -77.82(13)
C3 C2 C1 O6 171.87(12)
C3 C2 C1 O5 -9.36(16)
C11 C10 C9 C8 -0.3(2)
C10 C9 C8 C7 0.8(2)
C10 C9 C8 C13 -178.72(13)
C12 C7 C8 C9 -0.51(18)
C3 C7 C8 C9 -178.80(11)
C12 C7 C8 C13 178.97(11)
C3 C7 C8 C13 0.67(18)
C38 N39 C40 C41 -0.35(18)
N39 C40 C41 C36 0.91(18)
C40 C41 C36 C37 0.05(17)
C40 C41 C36 C42 179.56(11)
C37 C36 C42 O43 24.86(17)
C41 C36 C42 O43 -154.65(12)
C37 C36 C42 N44 -154.90(12)
C41 C36 C42 N44 25.59(17)
C40 N39 C38 C37 -1.2(2)
N39 C38 C37 C36 2.1(2)
C41 C36 C37 C38 -1.46(18)
C42 C36 C37 C38 179.00(12)
C29 N30 C31 C32 0.70(18)
N30 C31 C32 C27 0.66(19)
C31 C32 C27 C28 -1.31(17)
C31 C32 C27 C33 178.42(11)
C32 C27 C33 O34 7.57(16)
C28 C27 C33 O34 -172.71(11)
C32 C27 C33 N35 -171.07(11)
C28 C27 C33 N35 8.65(17)
C31 N30 C29 C28 -1.43(18)
N30 C29 C28 C27 0.77(18)
C32 C27 C28 C29 0.64(17)
C33 C27 C28 C29 -179.08(11)
O18 C14 C15 C16 53.22(16)
O19 C14 C15 C16 -128.49(11)
C14 C15 C16 C20 58.39(14)
C14 C15 C16 C17 -177.46(10)
C15 C16 C20 C25 32.29(16)
C17 C16 C20 C25 -90.90(14)
C15 C16 C20 C21 -149.12(11)
C17 C16 C20 C21 87.68(14)
C25 C20 C21 C22 -1.31(17)
C16 C20 C21 C22 -179.93(11)
C25 C20 C21 C26 179.45(11)
C16 C20 C21 C26 0.82(17)
C20 C21 C22 C23 1.19(19)
C26 C21 C22 C23 -179.54(12)
C21 C22 C23 C24 -0.1(2)
C21 C20 C25 C24 0.38(18)
C16 C20 C25 C24 178.97(11)
C20 C25 C24 C23 0.7(2)
C22 C23 C24 C25 -0.8(2)
